data_7058295
loop_
_publ_author_name
'Hua, Guoxiong'
'Du, Junyi'
'Carpenter-Warren, Cameron L.'
'Cordes, David B.'
'Slawin, Alexandra M. Z.'
'Woollins, J. Derek'

_publ_section_title
;
 New insight into the chemistry of selenoureas: synthesis and single
 crystal structural study of diverse derivatives
;
_journal_issue 18
_journal_name_full 'New Journal of Chemistry'
_journal_page_first 7035
_journal_paper_doi 10.1039/C9NJ01059A
_journal_volume 43
_journal_year 2019
_chemical_formula_moiety 'C22 H14 F5 N3 O3 S Se'
_chemical_formula_sum 'C22 H14 F5 N3 O3 S Se'
_chemical_formula_weight 574.38
_space_group_crystal_system monoclinic
_space_group_IT_number 14
_space_group_name_Hall '-P 2yn'
_space_group_name_H-M_alt 'P 1 21/n 1'
_symmetry_space_group_name_Hall '-P 2yn'
_symmetry_space_group_name_H-M 'P 1 21/n 1'
_atom_sites_solution_hydrogens geom
_atom_sites_solution_primary direct
_atom_sites_solution_secondary difmap
_audit_creation_date 2019-02-06
_audit_creation_method 'by CrystalStructure 4.3'
_audit_update_record
;
2019-02-27 deposited with the CCDC.    2019-04-09 downloaded from the CCDC.
;
_cell_angle_alpha 90.0000
_cell_angle_beta 96.433(7)
_cell_angle_gamma 90.0000
_cell_formula_units_Z 4
_cell_length_a 12.9213(9)
_cell_length_b 7.5643(5)
_cell_length_c 22.5143(15)
_cell_measurement_reflns_used 5484
_cell_measurement_temperature 173
_cell_measurement_theta_max 25.40
_cell_measurement_theta_min 1.60
_cell_volume 2186.7(3)
_computing_cell_refinement 'CrystalClear-SM Expert 2.1 b45'
_computing_data_collection 'CrystalClear-SM Expert 2.1 b45 (Rigaku, 2015)'
_computing_data_reduction 'CrystalClear-SM Expert 2.1 b45'
_computing_molecular_graphics 'CrystalStructure 4.3'
_computing_publication_material 'CrystalStructure 4.3 (Rigaku, 2018)'
_computing_structure_refinement 'SHELXL Version 2018/3 (Sheldrick, 2008)'
_computing_structure_solution 'SHELXT Version 2014/4 (Sheldrick, 2014)'
_diffrn_ambient_temperature 173
_diffrn_detector_area_resol_mean 13.653
_diffrn_measured_fraction_theta_full 0.995
_diffrn_measured_fraction_theta_max 0.995
_diffrn_measurement_device_type 'Rigaku SCX mini'
_diffrn_measurement_method \w
_diffrn_radiation_type 'Mo K\a'
_diffrn_radiation_wavelength 0.71075
_diffrn_reflns_av_R_equivalents 0.0675
_diffrn_reflns_av_unetI/netI 0.0373
_diffrn_reflns_Laue_measured_fraction_full 0.995
_diffrn_reflns_Laue_measured_fraction_max 0.995
_diffrn_reflns_limit_h_max 15
_diffrn_reflns_limit_h_min -15
_diffrn_reflns_limit_k_max 9
_diffrn_reflns_limit_k_min -9
_diffrn_reflns_limit_l_max 27
_diffrn_reflns_limit_l_min -27
_diffrn_reflns_number 18254
_diffrn_reflns_point_group_measured_fraction_full 0.995
_diffrn_reflns_point_group_measured_fraction_max 0.995
_diffrn_reflns_theta_full 25.242
_diffrn_reflns_theta_max 25.405
_diffrn_reflns_theta_min 1.738
_diffrn_standards_number 0
_exptl_absorpt_coefficient_mu 1.887
_exptl_absorpt_correction_T_max 0.893
_exptl_absorpt_correction_T_min 0.736
_exptl_absorpt_correction_type multi-scan
_exptl_absorpt_process_details 'REQAB (Rigaku, 1998)'
_exptl_crystal_colour yellow
_exptl_crystal_density_diffrn 1.745
_exptl_crystal_density_method 'not measured'
_exptl_crystal_description prism
_exptl_crystal_F_000 1144.00
_exptl_crystal_size_max 0.350
_exptl_crystal_size_mid 0.130
_exptl_crystal_size_min 0.060
_refine_diff_density_max 0.33
_refine_diff_density_min -0.24
_refine_ls_extinction_method none
_refine_ls_goodness_of_fit_ref 1.047
_refine_ls_hydrogen_treatment constr
_refine_ls_number_parameters 316
_refine_ls_number_reflns 4005
_refine_ls_number_restraints 0
_refine_ls_R_factor_all 0.0331
_refine_ls_R_factor_gt 0.0237
_refine_ls_shift/su_max 0.004
_refine_ls_structure_factor_coef Fsqd
_refine_ls_weighting_details 'w = 1/[\s^2^(Fo^2^)+(0.0249P)^2^+0.7044P] where P=(Fo^2^+2Fc^2^)/3'
_refine_ls_weighting_scheme calc
_refine_ls_wR_factor_gt 0.0577
_refine_ls_wR_factor_ref 0.0619
_reflns_Friedel_coverage 0.000
_reflns_number_gt 3385
_reflns_number_total 4005
_reflns_threshold_expression F^2^>2.0\s(F^2^)
_cod_data_source_file c9nj01059a2.cif
_cod_data_source_block 10a
_cod_depositor_comments 'Adding full bibliography for 7058295--7058306.cif.'
_cod_database_code 7058295

loop_
_space_group_symop_id
_space_group_symop_operation_xyz
1 +X,+Y,+Z
2 1/2-X,1/2+Y,1/2-Z
3 -X,-Y,-Z
4 -1/2+X,-1/2-Y,-1/2+Z

loop_
_atom_site_label
_atom_site_type_symbol
_atom_site_fract_x
_atom_site_fract_y
_atom_site_fract_z
_atom_site_U_iso_or_equiv
_atom_site_adp_type
_atom_site_occupancy
_atom_site_site_symmetry_order
_atom_site_calc_flag
_atom_site_refinement_flags_posn
_atom_site_refinement_flags_adp
Se1 Se 1.11197(2) 0.19117(3) 0.47077(2) 0.02394(7) Uani 1 1 d . .
S1 S 0.44642(4) 0.22957(7) 0.42480(2) 0.02948(13) Uani 1 1 d . .
F1 F 0.32370(9) 0.2389(2) 0.42438(7) 0.0490(4) Uani 1 1 d . .
F2 F 0.42746(9) 0.19755(18) 0.35491(6) 0.0390(3) Uani 1 1 d . .
F3 F 0.45597(10) 0.2661(2) 0.49461(6) 0.0433(3) Uani 1 1 d . .
F4 F 0.44263(8) 0.43632(17) 0.41322(6) 0.0388(3) Uani 1 1 d . .
F5 F 0.43785(9) 0.02587(17) 0.43642(6) 0.0387(3) Uani 1 1 d . .
O7 O 1.09271(10) 0.28369(19) 0.58136(6) 0.0288(3) Uani 1 1 d . .
O11 O 0.86930(14) 0.6575(2) 0.81568(8) 0.0494(4) Uani 1 1 d . .
O12 O 0.72167(14) 0.5435(3) 0.78136(9) 0.0633(6) Uani 1 1 d . .
N3 N 0.91071(11) 0.2079(2) 0.42558(7) 0.0207(3) Uani 1 1 d . .
N6 N 0.93045(12) 0.2841(2) 0.52670(7) 0.0234(4) Uani 1 1 d . .
N11 N 0.81383(15) 0.5743(3) 0.77795(9) 0.0390(5) Uani 1 1 d . .
C2 C 0.97140(13) 0.2361(2) 0.47844(9) 0.0213(4) Uani 1 1 d . .
C4 C 0.96377(14) 0.1582(2) 0.37647(9) 0.0212(4) Uani 1 1 d . .
C5 C 1.06723(14) 0.1416(3) 0.39057(9) 0.0249(4) Uani 1 1 d . .
H5 H 1.113230 0.107965 0.362476 0.030 Uiso 1 1 calc R U
C7 C 0.99734(14) 0.3083(2) 0.57715(9) 0.0221(4) Uani 1 1 d . .
C8 C 0.94701(14) 0.3738(3) 0.62954(9) 0.0230(4) Uani 1 1 d . .
C9 C 1.00955(15) 0.4156(3) 0.68219(9) 0.0262(4) Uani 1 1 d . .
H9 H 1.082583 0.396569 0.684645 0.031 Uiso 1 1 calc R U
C10 C 0.96707(16) 0.4839(3) 0.73062(10) 0.0294(4) Uani 1 1 d . .
H10 H 1.009807 0.515577 0.766128 0.035 Uiso 1 1 calc R U
C11 C 0.86005(15) 0.5049(3) 0.72599(9) 0.0290(5) Uani 1 1 d . .
C12 C 0.79560(15) 0.4633(3) 0.67532(10) 0.0307(5) Uani 1 1 d . .
H12 H 0.722381 0.478772 0.673783 0.037 Uiso 1 1 calc R U
C13 C 0.83968(15) 0.3982(3) 0.62648(9) 0.0289(4) Uani 1 1 d . .
H13 H 0.796576 0.370129 0.590735 0.035 Uiso 1 1 calc R U
C14 C 0.79852(13) 0.2118(2) 0.42467(8) 0.0209(4) Uani 1 1 d . .
C15 C 0.75214(14) 0.3634(3) 0.44375(9) 0.0238(4) Uani 1 1 d . .
H15 H 0.793290 0.463497 0.456303 0.029 Uiso 1 1 calc R U
C16 C 0.64504(14) 0.3675(3) 0.44436(9) 0.0254(4) Uani 1 1 d . .
H16 H 0.612202 0.469916 0.457957 0.030 Uiso 1 1 calc R U
C17 C 0.58625(13) 0.2211(3) 0.42497(8) 0.0223(4) Uani 1 1 d . .
C18 C 0.63275(14) 0.0696(3) 0.40536(9) 0.0232(4) Uani 1 1 d . .
H18 H 0.591584 -0.029395 0.391647 0.028 Uiso 1 1 calc R U
C19 C 0.74025(14) 0.0650(3) 0.40610(8) 0.0217(4) Uani 1 1 d . .
H19 H 0.773563 -0.038645 0.393884 0.026 Uiso 1 1 calc R U
C20 C 0.91119(14) 0.1472(3) 0.31480(9) 0.0222(4) Uani 1 1 d . .
C21 C 0.82749(14) 0.2546(3) 0.29332(9) 0.0253(4) Uani 1 1 d . .
H21 H 0.796435 0.329644 0.320146 0.030 Uiso 1 1 calc R U
C22 C 0.78906(15) 0.2531(3) 0.23328(10) 0.0293(4) Uani 1 1 d . .
H22 H 0.731991 0.326983 0.219344 0.035 Uiso 1 1 calc R U
C23 C 0.83311(16) 0.1453(3) 0.19380(10) 0.0323(5) Uani 1 1 d . .
H23 H 0.806910 0.145267 0.152653 0.039 Uiso 1 1 calc R U
C24 C 0.91587(16) 0.0369(3) 0.21432(10) 0.0336(5) Uani 1 1 d . .
H24 H 0.946360 -0.037809 0.187159 0.040 Uiso 1 1 calc R U
C25 C 0.95441(15) 0.0368(3) 0.27437(9) 0.0274(4) Uani 1 1 d . .
H25 H 1.010692 -0.038920 0.288116 0.033 Uiso 1 1 calc R U

loop_
_atom_site_aniso_label
_atom_site_aniso_U_11
_atom_site_aniso_U_22
_atom_site_aniso_U_33
_atom_site_aniso_U_23
_atom_site_aniso_U_13
_atom_site_aniso_U_12
Se1 0.01491(10) 0.02921(12) 0.02757(12) 0.00094(9) 0.00173(7) 0.00042(7)
S1 0.0165(2) 0.0398(3) 0.0330(3) 0.0044(2) 0.00641(19) 0.0034(2)
F1 0.0157(6) 0.0650(9) 0.0680(10) 0.0107(8) 0.0121(6) 0.0046(6)
F2 0.0242(6) 0.0571(9) 0.0341(7) 0.0020(6) -0.0039(5) -0.0039(6)
F3 0.0369(7) 0.0616(9) 0.0343(7) -0.0002(7) 0.0172(6) 0.0114(6)
F4 0.0241(6) 0.0377(7) 0.0548(8) 0.0066(6) 0.0049(5) 0.0107(5)
F5 0.0247(6) 0.0393(7) 0.0536(8) 0.0085(6) 0.0109(5) -0.0038(5)
O7 0.0184(7) 0.0374(8) 0.0298(8) -0.0016(7) 0.0003(6) 0.0011(6)
O11 0.0594(11) 0.0519(11) 0.0369(10) -0.0117(9) 0.0056(8) 0.0109(9)
O12 0.0463(11) 0.0900(15) 0.0585(12) -0.0174(11) 0.0280(9) -0.0055(10)
N3 0.0150(7) 0.0241(8) 0.0232(9) -0.0006(7) 0.0028(6) 0.0001(6)
N6 0.0191(7) 0.0276(9) 0.0236(9) -0.0006(7) 0.0024(6) -0.0004(6)
N11 0.0447(11) 0.0396(11) 0.0343(11) -0.0013(9) 0.0121(9) 0.0044(9)
C2 0.0155(8) 0.0200(9) 0.0282(11) 0.0025(8) 0.0011(7) -0.0014(7)
C4 0.0208(9) 0.0197(9) 0.0237(10) 0.0004(8) 0.0050(7) 0.0008(7)
C5 0.0195(9) 0.0267(10) 0.0292(11) -0.0004(9) 0.0064(8) 0.0009(8)
C7 0.0203(9) 0.0199(9) 0.0258(10) 0.0023(8) 0.0018(7) -0.0022(7)
C8 0.0234(9) 0.0195(9) 0.0263(10) 0.0038(8) 0.0031(8) -0.0010(7)
C9 0.0214(9) 0.0275(11) 0.0293(11) 0.0024(9) 0.0009(8) -0.0014(8)
C10 0.0313(11) 0.0304(11) 0.0258(11) 0.0004(9) 0.0002(8) -0.0017(9)
C11 0.0343(11) 0.0262(10) 0.0280(11) 0.0023(9) 0.0098(9) 0.0009(9)
C12 0.0239(10) 0.0354(12) 0.0338(12) 0.0042(10) 0.0074(9) 0.0017(8)
C13 0.0235(10) 0.0351(12) 0.0277(11) 0.0014(10) 0.0004(8) -0.0020(8)
C14 0.0157(8) 0.0269(10) 0.0200(9) 0.0008(8) 0.0016(7) 0.0013(7)
C15 0.0216(9) 0.0239(10) 0.0255(10) -0.0028(8) 0.0000(8) -0.0008(8)
C16 0.0227(9) 0.0280(10) 0.0255(10) -0.0034(9) 0.0029(8) 0.0054(8)
C17 0.0153(9) 0.0318(11) 0.0199(10) 0.0019(8) 0.0027(7) 0.0029(7)
C18 0.0200(9) 0.0266(10) 0.0229(10) -0.0013(8) 0.0014(7) -0.0023(8)
C19 0.0196(9) 0.0233(10) 0.0225(10) -0.0006(8) 0.0037(7) 0.0034(7)
C20 0.0190(9) 0.0235(10) 0.0248(10) 0.0015(8) 0.0055(7) -0.0034(7)
C21 0.0233(9) 0.0249(10) 0.0282(11) -0.0008(9) 0.0051(8) -0.0004(8)
C22 0.0268(10) 0.0315(11) 0.0291(11) 0.0040(9) 0.0005(8) -0.0006(9)
C23 0.0372(12) 0.0359(12) 0.0233(11) -0.0013(9) 0.0012(9) -0.0061(9)
C24 0.0367(11) 0.0358(12) 0.0299(12) -0.0089(10) 0.0107(9) -0.0019(9)
C25 0.0243(10) 0.0259(10) 0.0325(12) -0.0028(9) 0.0061(8) 0.0003(8)

loop_
_atom_type_symbol
_atom_type_description
_atom_type_scat_dispersion_real
_atom_type_scat_dispersion_imag
_atom_type_scat_source
C C 0.0033 0.0016
;
International Tables for Crystallography
(Vol. C, Tables 4.2.6.8 and 6.1.1.4)
;
H H 0.0000 0.0000
;
International Tables for Crystallography
(Vol. C, Table 6.1.1.4)
;
F F 0.0171 0.0103
;
International Tables for Crystallography
(Vol. C, Tables 4.2.6.8 and 6.1.1.4)
;
N N 0.0061 0.0033
;
International Tables for Crystallography
(Vol. C, Tables 4.2.6.8 and 6.1.1.4)
;
O O 0.0106 0.0060
;
International Tables for Crystallography
(Vol. C, Tables 4.2.6.8 and 6.1.1.4)
;
S S 0.1246 0.1234
;
International Tables for Crystallography
(Vol. C, Tables 4.2.6.8 and 6.1.1.4)
;
Se Se -0.0929 2.2259
;
International Tables for Crystallography
(Vol. C, Tables 4.2.6.8 and 6.1.1.4)
;

loop_
_geom_angle_atom_site_label_1
_geom_angle_atom_site_label_2
_geom_angle_atom_site_label_3
_geom_angle
C5 Se1 C2 85.84(8)
F5 S1 F2 90.55(8)
F5 S1 F4 174.16(7)
F2 S1 F4 89.36(8)
F5 S1 F1 87.45(7)
F2 S1 F1 87.57(7)
F4 S1 F1 86.72(7)
F5 S1 F3 90.28(8)
F2 S1 F3 175.45(7)
F4 S1 F3 89.36(8)
F1 S1 F3 87.99(8)
F5 S1 C17 93.10(8)
F2 S1 C17 92.29(8)
F4 S1 C17 92.74(8)
F1 S1 C17 179.44(10)
F3 S1 C17 92.14(8)
C2 N3 C4 116.16(15)
C2 N3 C14 119.01(15)
C4 N3 C14 124.49(15)
C2 N6 C7 116.83(16)
O11 N11 O12 123.59(19)
O11 N11 C11 118.57(18)
O12 N11 C11 117.83(19)
N6 C2 N3 121.28(16)
N6 C2 Se1 127.68(15)
N3 C2 Se1 111.02(13)
C5 C4 N3 113.33(17)
C5 C4 C20 123.82(17)
N3 C4 C20 122.46(16)
C4 C5 Se1 113.62(14)
C4 C5 H5 123.2
Se1 C5 H5 123.2
O7 C7 N6 125.22(18)
O7 C7 C8 120.45(17)
N6 C7 C8 114.32(16)
C13 C8 C9 119.42(18)
C13 C8 C7 121.60(18)
C9 C8 C7 118.96(17)
C10 C9 C8 120.96(18)
C10 C9 H9 119.5
C8 C9 H9 119.5
C9 C10 C11 117.88(19)
C9 C10 H10 121.1
C11 C10 H10 121.1
C12 C11 C10 123.00(19)
C12 C11 N11 118.77(18)
C10 C11 N11 118.23(19)
C11 C12 C13 118.48(19)
C11 C12 H12 120.8
C13 C12 H12 120.8
C12 C13 C8 120.25(19)
C12 C13 H13 119.9
C8 C13 H13 119.9
C19 C14 C15 121.34(17)
C19 C14 N3 119.95(16)
C15 C14 N3 118.71(16)
C14 C15 C16 119.31(18)
C14 C15 H15 120.3
C16 C15 H15 120.3
C17 C16 C15 119.44(18)
C17 C16 H16 120.3
C15 C16 H16 120.3
C16 C17 C18 121.22(16)
C16 C17 S1 119.00(14)
C18 C17 S1 119.78(15)
C19 C18 C17 119.01(18)
C19 C18 H18 120.5
C17 C18 H18 120.5
C14 C19 C18 119.66(17)
C14 C19 H19 120.2
C18 C19 H19 120.2
C21 C20 C25 118.23(19)
C21 C20 C4 123.35(18)
C25 C20 C4 118.06(17)
C22 C21 C20 120.82(19)
C22 C21 H21 119.6
C20 C21 H21 119.6
C23 C22 C21 120.4(2)
C23 C22 H22 119.8
C21 C22 H22 119.8
C22 C23 C24 119.7(2)
C22 C23 H23 120.2
C24 C23 H23 120.2
C23 C24 C25 120.30(19)
C23 C24 H24 119.8
C25 C24 H24 119.8
C24 C25 C20 120.58(19)
C24 C25 H25 119.7
C20 C25 H25 119.7

loop_
_geom_bond_atom_site_label_1
_geom_bond_atom_site_label_2
_geom_bond_distance
Se1 C5 1.871(2)
Se1 C2 1.8748(17)
S1 F5 1.5689(14)
S1 F2 1.5839(14)
S1 F4 1.5854(14)
S1 F1 1.5863(12)
S1 F3 1.5868(14)
S1 C17 1.8075(18)
O7 C7 1.239(2)
O11 N11 1.222(3)
O12 N11 1.224(2)
N3 C2 1.367(3)
N3 C4 1.415(2)
N3 C14 1.448(2)
N6 C2 1.312(2)
N6 C7 1.360(3)
N11 C11 1.469(3)
C4 C5 1.345(3)
C4 C20 1.478(3)
C5 H5 0.9500
C7 C8 1.494(3)
C8 C13 1.393(3)
C8 C9 1.394(3)
C9 C10 1.375(3)
C9 H9 0.9500
C10 C11 1.384(3)
C10 H10 0.9500
C11 C12 1.372(3)
C12 C13 1.384(3)
C12 H12 0.9500
C13 H13 0.9500
C14 C19 1.380(3)
C14 C15 1.384(3)
C15 C16 1.386(3)
C15 H15 0.9500
C16 C17 1.386(3)
C16 H16 0.9500
C17 C18 1.389(3)
C18 C19 1.388(3)
C18 H18 0.9500
C19 H19 0.9500
C20 C21 1.395(3)
C20 C25 1.397(3)
C21 C22 1.387(3)
C21 H21 0.9500
C22 C23 1.376(3)
C22 H22 0.9500
C23 C24 1.385(3)
C23 H23 0.9500
C24 C25 1.387(3)
C24 H24 0.9500
C25 H25 0.9500

loop_
_geom_torsion_atom_site_label_1
_geom_torsion_atom_site_label_2
_geom_torsion_atom_site_label_3
_geom_torsion_atom_site_label_4
_geom_torsion
C7 N6 C2 N3 179.78(17)
C7 N6 C2 Se1 1.6(3)
C4 N3 C2 N6 179.41(17)
C14 N3 C2 N6 -7.0(3)
C4 N3 C2 Se1 -2.1(2)
C14 N3 C2 Se1 171.48(13)
C5 Se1 C2 N6 179.73(19)
C5 Se1 C2 N3 1.38(14)
C2 N3 C4 C5 1.8(2)
C14 N3 C4 C5 -171.37(17)
C2 N3 C4 C20 -171.33(17)
C14 N3 C4 C20 15.5(3)
N3 C4 C5 Se1 -0.6(2)
C20 C4 C5 Se1 172.42(15)
C2 Se1 C5 C4 -0.41(15)
C2 N6 C7 O7 -2.2(3)
C2 N6 C7 C8 176.31(16)
O7 C7 C8 C13 -178.30(18)
N6 C7 C8 C13 3.1(3)
O7 C7 C8 C9 3.3(3)
N6 C7 C8 C9 -175.30(17)
C13 C8 C9 C10 -1.4(3)
C7 C8 C9 C10 177.04(18)
C8 C9 C10 C11 1.8(3)
C9 C10 C11 C12 -1.0(3)
C9 C10 C11 N11 178.76(19)
O11 N11 C11 C12 -159.3(2)
O12 N11 C11 C12 21.6(3)
O11 N11 C11 C10 21.0(3)
O12 N11 C11 C10 -158.1(2)
C10 C11 C12 C13 -0.4(3)
N11 C11 C12 C13 179.89(19)
C11 C12 C13 C8 0.9(3)
C9 C8 C13 C12 0.0(3)
C7 C8 C13 C12 -178.40(19)
C2 N3 C14 C19 -120.8(2)
C4 N3 C14 C19 52.2(3)
C2 N3 C14 C15 58.0(2)
C4 N3 C14 C15 -128.98(19)
C19 C14 C15 C16 0.2(3)
N3 C14 C15 C16 -178.59(17)
C14 C15 C16 C17 -1.0(3)
C15 C16 C17 C18 0.5(3)
C15 C16 C17 S1 -178.97(15)
F5 S1 C17 C16 -149.54(16)
F2 S1 C17 C16 119.79(16)
F4 S1 C17 C16 30.32(16)
F3 S1 C17 C16 -59.15(17)
F5 S1 C17 C18 30.97(17)
F2 S1 C17 C18 -59.70(17)
F4 S1 C17 C18 -149.17(16)
F3 S1 C17 C18 121.37(16)
C16 C17 C18 C19 0.9(3)
S1 C17 C18 C19 -179.65(14)
C15 C14 C19 C18 1.2(3)
N3 C14 C19 C18 179.97(17)
C17 C18 C19 C14 -1.7(3)
C5 C4 C20 C21 -141.3(2)
N3 C4 C20 C21 31.1(3)
C5 C4 C20 C25 31.8(3)
N3 C4 C20 C25 -155.79(17)
C25 C20 C21 C22 -0.7(3)
C4 C20 C21 C22 172.35(18)
C20 C21 C22 C23 0.0(3)
C21 C22 C23 C24 0.4(3)
C22 C23 C24 C25 -0.1(3)
C23 C24 C25 C20 -0.7(3)
C21 C20 C25 C24 1.1(3)
C4 C20 C25 C24 -172.37(18)
